data_7242446
loop_
_publ_author_name
'Hasuo, Naohiro'
'Takahashi, Kiyonori'
'Hisaki, Ichiro'
'Kokado, Kenta'
'Nakamura, Takayoshi'

_publ_section_title
;
 Molecular motion of halogenated ethylammonium/[18]crown-6 supramolecular
 ions in nickel dithiolate magnetic crystals
;
_journal_issue 14
_journal_name_full CrystEngComm
_journal_page_first 2756
_journal_page_last 2763
_journal_paper_doi 10.1039/D1CE00253H
_journal_volume 23
_journal_year 2021
_chemical_formula_moiety 'C6 Ni S10, C2 H7 Br N, C12 H24 O6'
_chemical_formula_sum 'C20 H31 Br N Ni O6 S10'
_chemical_formula_weight 840.68
_space_group_crystal_system triclinic
_space_group_IT_number 2
_space_group_name_Hall '-P 1'
_space_group_name_H-M_alt 'P -1'
_atom_sites_solution_hydrogens geom
_atom_sites_solution_primary dual
_audit_creation_date 2020-11-10
_audit_creation_method
;
Olex2 1.3-ac4
(compiled 2019.10.09 svn.r3662 for Rigaku Oxford Diffraction, GUI svn.r5959)
;
_audit_update_record
;
2020-12-31 deposited with the CCDC.	2021-03-18 downloaded from the CCDC.
;
_cell_angle_alpha 65.635(3)
_cell_angle_beta 81.252(3)
_cell_angle_gamma 78.145(3)
_cell_formula_units_Z 2
_cell_length_a 11.2110(4)
_cell_length_b 12.1703(4)
_cell_length_c 13.7456(5)
_cell_measurement_reflns_used 12629
_cell_measurement_temperature 353
_cell_measurement_theta_max 28.8600
_cell_measurement_theta_min 1.8610
_cell_volume 1667.21(11)
_computing_cell_refinement 'CrysAlisPro 1.171.41.63a (Rigaku OD, 2020)'
_computing_data_collection 'CrysAlisPro 1.171.41.63a (Rigaku OD, 2020)'
_computing_data_reduction 'CrysAlisPro 1.171.41.63a (Rigaku OD, 2020)'
_computing_molecular_graphics 'Olex2 1.3-ac4 (Dolomanov et al., 2009)'
_computing_publication_material 'Olex2 1.3-ac4 (Dolomanov et al., 2009)'
_computing_structure_refinement 'ShelXL 2018/3 (Sheldrick, 2015)'
_computing_structure_solution 'SHELXT 2018/2 (Sheldrick, 2018)'
_diffrn_ambient_temperature 353
_diffrn_detector 'Hybrid Pixel Array Detector'
_diffrn_detector_area_resol_mean 10.0000
_diffrn_detector_type HyPix
_diffrn_measured_fraction_theta_full 1.000
_diffrn_measured_fraction_theta_max 0.892
_diffrn_measurement_details
;
List of Runs (angles in degrees, time in seconds):

  # Type    Start    End  Width  t~exp~   \w     \q     \k     \f   Frames
#--------------------------------------------------------------------------
  1  \w     55.00 101.00   0.50    1.20    --   21.69 162.00-119.00   92
  2  \w     61.00 104.00   0.50    1.20    --   21.69  37.00 -90.00   86
  3  \w    -40.00  42.00   0.50    1.20    --   21.69  37.00 -90.00  164
  4  \w    -25.00  61.00   0.50    1.20    --  -21.62  19.00 -30.00  172
  5  \w    -58.00  -8.00   0.50    1.20    --  -21.62 116.00  90.00  100
  6  \w   -100.00 -74.00   0.50    1.20    --  -21.62 162.00-119.00   52
  7  \w    -25.00  53.00   0.50    1.20    --  -21.62  19.00-120.00  156
  8  \w     27.00  88.00   0.50    1.20    --   21.69-116.00   2.00  122
  9  \w     74.00 103.00   0.50    1.20    --   21.69-162.00-147.00   58
 10  \w    -62.00  28.00   0.50    1.20    --   21.69 -19.00   0.00  180
 11  \w    -68.00 -42.00   0.50    1.20    --   21.69 -37.00-180.00   52
 12  \w     -1.00  41.00   0.50    1.20    --   21.69 -37.00-180.00   84
 13  \w   -103.00  19.00   0.50    1.20    --  -21.62 -57.00-120.00  244
 14  \w   -111.00 -85.00   0.50    1.20    --  -21.62 -37.00-150.00   52
 15  \w    -29.00  44.00   0.50    1.20    --  -21.62 -37.00-150.00  146
 16  \w      6.00  43.00   0.50    1.20    --  -21.62 -37.00   0.00   74
 17  \w   -112.00 -14.00   0.50    1.20    --  -21.62 -37.00   0.00  196
 18  \w   -103.00  19.00   0.50    1.20    --  -21.62 -57.00  90.00  244
 19  \w    -12.00  38.00   0.50    1.20    --  -21.62 -99.00 -30.00  100
 20  \w   -109.00 -84.00   0.50    1.20    --  -21.62-162.00-147.00   50
;
_diffrn_measurement_device 'four-circle diffractometer'
_diffrn_measurement_device_type 'XtaLAB Synergy R, HyPix'
_diffrn_measurement_method '\w scans'
_diffrn_measurement_specimen_support 'Mitegen 50um'
_diffrn_orient_matrix_type 'CrysAlisPro convention (1999,Acta A55,543-557)'
_diffrn_orient_matrix_UB_11 0.0297695000
_diffrn_orient_matrix_UB_12 0.0067886000
_diffrn_orient_matrix_UB_13 0.0387192000
_diffrn_orient_matrix_UB_21 -0.0242447000
_diffrn_orient_matrix_UB_22 -0.0504897000
_diffrn_orient_matrix_UB_23 0.0406920000
_diffrn_orient_matrix_UB_31 0.0522416000
_diffrn_orient_matrix_UB_32 -0.0400443000
_diffrn_orient_matrix_UB_33 -0.0085043000
_diffrn_radiation_collimation 0.3
_diffrn_radiation_monochromator mirror
_diffrn_radiation_probe x-ray
_diffrn_radiation_type 'Mo K\a'
_diffrn_radiation_wavelength 0.71073
_diffrn_reflns_av_R_equivalents 0.1174
_diffrn_reflns_av_unetI/netI 0.0905
_diffrn_reflns_Laue_measured_fraction_full 1.000
_diffrn_reflns_Laue_measured_fraction_max 0.892
_diffrn_reflns_limit_h_max 15
_diffrn_reflns_limit_h_min -14
_diffrn_reflns_limit_k_max 16
_diffrn_reflns_limit_k_min -15
_diffrn_reflns_limit_l_max 18
_diffrn_reflns_limit_l_min -18
_diffrn_reflns_number 34600
_diffrn_reflns_point_group_measured_fraction_full 1.000
_diffrn_reflns_point_group_measured_fraction_max 0.892
_diffrn_reflns_theta_full 25.242
_diffrn_reflns_theta_max 29.043
_diffrn_reflns_theta_min 1.860
_diffrn_source 'micro-focus sealed X-ray tube'
_diffrn_source_current 24.0
_diffrn_source_power 1.2
_diffrn_source_target Mo
_diffrn_source_type 'Mova (Mo) X-ray Source'
_diffrn_source_voltage 50.0
_exptl_absorpt_coefficient_mu 2.442
_exptl_absorpt_correction_T_max 1.00000
_exptl_absorpt_correction_T_min 0.47546
_exptl_absorpt_correction_type multi-scan
_exptl_absorpt_process_details
;
CrysAlisPro 1.171.41.63a (Rigaku Oxford Diffraction, 2020)
Empirical absorption correction using spherical harmonics,
 implemented in SCALE3 ABSPACK scaling algorithm.
;
_exptl_crystal_colour black
_exptl_crystal_colour_primary black
_exptl_crystal_density_diffrn 1.675
_exptl_crystal_description block
_exptl_crystal_F_000 858
_exptl_crystal_size_max 0.4
_exptl_crystal_size_mid 0.11
_exptl_crystal_size_min 0.07
_refine_diff_density_max 0.553
_refine_diff_density_min -0.408
_refine_diff_density_rms 0.081
_refine_ls_extinction_method none
_refine_ls_goodness_of_fit_ref 1.016
_refine_ls_hydrogen_treatment constr
_refine_ls_matrix_type full
_refine_ls_number_parameters 393
_refine_ls_number_reflns 7944
_refine_ls_number_restraints 19
_refine_ls_restrained_S_all 1.016
_refine_ls_R_factor_all 0.1044
_refine_ls_R_factor_gt 0.0522
_refine_ls_shift/su_max 0.001
_refine_ls_shift/su_mean 0.000
_refine_ls_structure_factor_coef Fsqd
_refine_ls_weighting_details 'w=1/[\s^2^(Fo^2^)+(0.0546P)^2^] where P=(Fo^2^+2Fc^2^)/3'
_refine_ls_weighting_scheme calc
_refine_ls_wR_factor_gt 0.1284
_refine_ls_wR_factor_ref 0.1510
_reflns_Friedel_coverage 0.000
_reflns_number_gt 4614
_reflns_number_total 7944
_reflns_threshold_expression 'I > 2\s(I)'
_cod_data_source_file d1ce00253h3.cif
_cod_data_source_block 353k
_cod_depositor_comments 'Adding full bibliography for 7242434--7242480.cif.'
_cod_original_cell_volume 1667.21(10)
_cod_database_code 7242446
_shelx_shelxl_version_number 2018/3
_chemical_oxdiff_formula BrCHNONiS
_shelx_space_group_comment
;
The symmetry employed for this shelxl refinement is uniquely defined
by the following loop, which should always be used as a source of
symmetry information in preference to the above space-group names.
They are only intended as comments.
;
_shelx_estimated_absorpt_t_max 0.848
_shelx_estimated_absorpt_t_min 0.442
_reflns_odcompleteness_completeness 99.99
_reflns_odcompleteness_iscentric 1
_reflns_odcompleteness_theta 26.32
_olex2_refinement_description
;
1. Fixed Uiso
 At 1.2 times of:
  All C(H,H) groups, All N(H,H,H,H,H,H) groups
2. Uiso/Uaniso restraints and constraints
C15 \\sim C16: within 2A with sigma of 0.04 and sigma for terminal atoms of
0.08 within 2A
C1A \\sim N1: within 2A with sigma of 0.04 and sigma for terminal atoms of 0.08
within 2A
C1 \\sim C2: within 2A with sigma of 0.04 and sigma for terminal atoms of 0.08
within 2A
3. Others
 1*[Sof(Br1)]+1*[Sof(Br1B)]+1*[Sof(Br1A)]=1 with esd of 0.0001
 Sof(H1BD)=Sof(H1BE)=Sof(H1BF)=Sof(C1A)=Sof(H1AD)=Sof(H1AE)=Sof(C2A)=Sof(H2AA)=
 Sof(H2AB)=1-FVAR(1)
 Sof(H1AA)=Sof(H1AB)=Sof(H1AC)=Sof(C1)=Sof(H1A)=Sof(H1B)=Sof(C2)=Sof(H2A)=
 Sof(H2B)=FVAR(1)
4.a Secondary CH2 refined with riding coordinates:
 C10(H10A,H10B), C8(H8A,H8B), C11(H11A,H11B), C12(H12A,H12B), C9(H9A,H9B),
 C14(H14A,H14B), C3(H3A,H3B), C13(H13A,H13B), C7(H7A,H7B), C4(H4A,H4B), C6(H6A,
 H6B), C5(H5A,H5B), C1A(H1AD,H1AE), C1(H1A,H1B), C2(H2A,H2B), C2A(H2AA,H2AB)
4.b Idealised Me refined as rotating group:
 N1(H1BD,H1BE,H1BF), N1(H1AA,H1AB,H1AC)
;
_olex2_exptl_crystal_mounting_method loop
_olex2_submission_special_instructions 'No special instructions were received'
_oxdiff_exptl_absorpt_empirical_details
;
Empirical correction (ABSPACK) includes:
- Absorption correction using spherical harmonics
- Frame scaling
;
_oxdiff_exptl_absorpt_empirical_full_max 4.763
_oxdiff_exptl_absorpt_empirical_full_min 0.254

loop_
_space_group_symop_operation_xyz
'x, y, z'
'-x, -y, -z'

loop_
_atom_site_label
_atom_site_type_symbol
_atom_site_fract_x
_atom_site_fract_y
_atom_site_fract_z
_atom_site_U_iso_or_equiv
_atom_site_adp_type
_atom_site_occupancy
_atom_site_site_symmetry_order
_atom_site_calc_flag
_atom_site_refinement_flags_posn
_atom_site_refinement_flags_adp
_atom_site_refinement_flags_occupancy
_atom_site_disorder_assembly
_atom_site_disorder_group
Ni1 Ni 0.13321(4) 0.46385(4) 0.88312(3) 0.04837(15) Uani 1 1 d . . . . .
S1 S 0.09979(8) 0.33925(8) 0.81759(8) 0.0537(2) Uani 1 1 d . . . . .
S3 S 0.20705(9) 0.07283(8) 0.86698(8) 0.0563(3) Uani 1 1 d . . . . .
S9 S 0.05431(9) 0.84271(8) 0.92096(8) 0.0581(3) Uani 1 1 d . . . . .
S4 S 0.35630(8) 0.06324(8) 1.02447(8) 0.0560(3) Uani 1 1 d . . . . .
S2 S 0.26426(9) 0.32802(8) 0.98847(8) 0.0591(3) Uani 1 1 d . . . . .
S7 S 0.15978(9) 0.58050(8) 0.95814(8) 0.0610(3) Uani 1 1 d . . . . .
S6 S 0.01178(10) 0.60747(9) 0.77145(9) 0.0635(3) Uani 1 1 d . . . . .
S8 S -0.07946(10) 0.87051(9) 0.74697(9) 0.0709(3) Uani 1 1 d . . . . .
S5 S 0.36370(11) -0.16151(9) 0.98819(10) 0.0742(3) Uani 1 1 d . . . . .
S10 S -0.09615(11) 1.08156(10) 0.80854(11) 0.0804(4) Uani 1 1 d . . . . .
Br1A Br 0.07814(11) 0.14506(13) 0.54022(15) 0.0996(5) Uani 0.581(3) 1 d . . P A 3
O5 O 0.3589(2) 0.3933(3) 0.6182(2) 0.0718(8) Uani 1 1 d . . . . .
O6 O 0.5654(3) 0.2203(3) 0.6244(2) 0.0788(8) Uani 1 1 d . . . . .
O4 O 0.2564(3) 0.5354(3) 0.4212(2) 0.0839(9) Uani 1 1 d . . . . .
O1 O 0.6409(3) 0.1417(3) 0.4567(3) 0.0880(9) Uani 1 1 d . . . . .
N1 N 0.3975(3) 0.2935(3) 0.4589(3) 0.0654(9) Uani 1 1 d . U . . .
H1BD H 0.431380 0.279310 0.401394 0.078 Uiso 0.425(17) 1 calc R U P B 2
H1BE H 0.455878 0.293941 0.495852 0.078 Uiso 0.425(17) 1 calc R U P B 2
H1BF H 0.348994 0.365622 0.438293 0.078 Uiso 0.425(17) 1 calc R U P B 2
H1AA H 0.475979 0.260408 0.457594 0.078 Uiso 0.575(17) 1 calc R U P B 1
H1AB H 0.378873 0.315104 0.514470 0.078 Uiso 0.575(17) 1 calc R U P B 1
H1AC H 0.383792 0.359172 0.398487 0.078 Uiso 0.575(17) 1 calc R U P B 1
O3 O 0.3224(3) 0.4681(3) 0.2533(3) 0.0944(10) Uani 1 1 d . . . . .
O2 O 0.5410(3) 0.3056(4) 0.2634(3) 0.1120(13) Uani 1 1 d . . . . .
C19 C 0.0696(3) 0.7145(3) 0.8898(3) 0.0490(8) Uani 1 1 d . . . . .
C15 C 0.1967(3) 0.2087(3) 0.8852(3) 0.0454(8) Uani 1 1 d . U . . .
C16 C 0.2663(3) 0.2028(3) 0.9593(3) 0.0470(8) Uani 1 1 d . U . . .
C18 C 0.0061(3) 0.7274(3) 0.8089(3) 0.0532(9) Uani 1 1 d . . . . .
C20 C -0.0430(3) 0.9386(3) 0.8251(3) 0.0590(10) Uani 1 1 d . . . . .
C17 C 0.3114(3) -0.0155(3) 0.9611(3) 0.0518(9) Uani 1 1 d . . . . .
C10 C 0.3028(4) 0.5174(4) 0.5877(4) 0.0808(13) Uani 1 1 d . . . . .
H10A H 0.363134 0.570441 0.549740 0.097 Uiso 1 1 calc R U . . .
H10B H 0.270114 0.532975 0.651182 0.097 Uiso 1 1 calc R U . . .
C8 C 0.1785(4) 0.5737(5) 0.3410(4) 0.0946(16) Uani 1 1 d . . . . .
H8A H 0.134396 0.654518 0.331081 0.114 Uiso 1 1 calc R U . . .
H8B H 0.119250 0.518510 0.361746 0.114 Uiso 1 1 calc R U . . .
C11 C 0.4469(4) 0.3583(5) 0.6935(3) 0.0814(13) Uani 1 1 d . . . . .
H11A H 0.408126 0.367619 0.758340 0.098 Uiso 1 1 calc R U . . .
H11B H 0.509318 0.410488 0.664328 0.098 Uiso 1 1 calc R U . . .
C12 C 0.5035(4) 0.2296(5) 0.7189(4) 0.0841(14) Uani 1 1 d . . . . .
H12A H 0.560523 0.203695 0.773552 0.101 Uiso 1 1 calc R U . . .
H12B H 0.440989 0.177428 0.745844 0.101 Uiso 1 1 calc R U . . .
C9 C 0.2039(4) 0.5443(5) 0.5187(4) 0.0907(15) Uani 1 1 d . . . . .
H9A H 0.147251 0.486450 0.553600 0.109 Uiso 1 1 calc R U . . .
H9B H 0.159366 0.625875 0.504929 0.109 Uiso 1 1 calc R U . . .
C14 C 0.7154(4) 0.1172(5) 0.5391(4) 0.0941(16) Uani 1 1 d . . . . .
H14A H 0.762677 0.182754 0.519104 0.113 Uiso 1 1 calc R U . . .
H14B H 0.771804 0.041831 0.550328 0.113 Uiso 1 1 calc R U . . .
C3 C 0.7075(5) 0.1722(5) 0.3553(4) 0.0993(17) Uani 1 1 d . . . . .
H3A H 0.770328 0.103988 0.356042 0.119 Uiso 1 1 calc R U . . .
H3B H 0.747200 0.241816 0.340363 0.119 Uiso 1 1 calc R U . . .
C13 C 0.6380(5) 0.1063(5) 0.6394(4) 0.1021(17) Uani 1 1 d . . . . .
H13A H 0.586252 0.044863 0.656838 0.123 Uiso 1 1 calc R U . . .
H13B H 0.689146 0.081668 0.698094 0.123 Uiso 1 1 calc R U . . .
C7 C 0.2456(4) 0.5769(5) 0.2408(4) 0.0869(14) Uani 1 1 d . . . . .
H7A H 0.188007 0.593687 0.188544 0.104 Uiso 1 1 calc R U . . .
H7B H 0.293559 0.642848 0.213524 0.104 Uiso 1 1 calc R U . . .
C4 C 0.6277(5) 0.2010(6) 0.2736(5) 0.113(2) Uani 1 1 d . . . . .
H4A H 0.675581 0.214290 0.205898 0.136 Uiso 1 1 calc R U . . .
H4B H 0.585750 0.132369 0.290543 0.136 Uiso 1 1 calc R U . . .
C6 C 0.4003(5) 0.4712(6) 0.1616(4) 0.115(2) Uani 1 1 d . . . . .
H6A H 0.453812 0.530958 0.144977 0.138 Uiso 1 1 calc R U . . .
H6B H 0.351282 0.497244 0.101255 0.138 Uiso 1 1 calc R U . . .
C5 C 0.4732(6) 0.3548(7) 0.1758(5) 0.147(3) Uani 1 1 d . . . . .
H5A H 0.419821 0.298187 0.182595 0.176 Uiso 1 1 calc R U . . .
H5B H 0.528147 0.363747 0.112145 0.176 Uiso 1 1 calc R U . . .
C1A C 0.321(3) 0.192(2) 0.5301(19) 0.120(7) Uani 0.425(17) 1 d . U P B 2
H1AD H 0.328756 0.138977 0.492041 0.143 Uiso 0.425(17) 1 calc R U P B 2
H1AE H 0.366234 0.144885 0.593441 0.143 Uiso 0.425(17) 1 calc R U P B 2
C1 C 0.322(2) 0.2053(16) 0.469(2) 0.142(6) Uani 0.575(17) 1 d . U P B 1
H1A H 0.364030 0.165237 0.421900 0.171 Uiso 0.575(17) 1 calc R U P B 1
H1B H 0.329111 0.144014 0.541097 0.171 Uiso 0.575(17) 1 calc R U P B 1
Br1B Br 0.1048(3) 0.2299(4) 0.4748(4) 0.0923(15) Uani 0.189(2) 1 d . . P B 2
Br1 Br 0.1226(5) 0.2037(5) 0.5699(4) 0.153(2) Uani 0.230(3) 1 d . . P B 1
C2 C 0.2087(14) 0.2257(11) 0.4522(11) 0.139(7) Uani 0.575(17) 1 d . U P B 1
H2A H 0.193094 0.170845 0.422269 0.167 Uiso 0.575(17) 1 calc R U P B 1
H2B H 0.186890 0.308932 0.401293 0.167 Uiso 0.575(17) 1 calc R U P B 1
C2A C 0.2135(19) 0.203(2) 0.564(2) 0.184(13) Uani 0.425(17) 1 d . . P B 2
H2AA H 0.197377 0.268957 0.588081 0.221 Uiso 0.425(17) 1 calc R U P B 2
H2AB H 0.201444 0.128386 0.625917 0.221 Uiso 0.425(17) 1 calc R U P B 2

loop_
_atom_site_aniso_label
_atom_site_aniso_U_11
_atom_site_aniso_U_22
_atom_site_aniso_U_33
_atom_site_aniso_U_23
_atom_site_aniso_U_13
_atom_site_aniso_U_12
Ni1 0.0520(3) 0.0371(3) 0.0530(3) -0.0168(2) -0.0138(2) 0.0046(2)
S1 0.0580(5) 0.0411(5) 0.0605(6) -0.0178(4) -0.0224(4) 0.0038(4)
S3 0.0635(6) 0.0420(5) 0.0674(6) -0.0243(5) -0.0173(5) -0.0016(4)
S9 0.0637(6) 0.0414(5) 0.0691(7) -0.0242(5) -0.0121(5) 0.0020(4)
S4 0.0608(6) 0.0421(5) 0.0631(6) -0.0220(5) -0.0217(5) 0.0113(4)
S2 0.0683(6) 0.0442(5) 0.0691(6) -0.0279(5) -0.0299(5) 0.0119(4)
S7 0.0736(6) 0.0419(5) 0.0681(7) -0.0222(5) -0.0325(5) 0.0106(5)
S6 0.0738(6) 0.0473(6) 0.0721(7) -0.0267(5) -0.0329(5) 0.0114(5)
S8 0.0768(7) 0.0469(6) 0.0825(8) -0.0225(5) -0.0351(6) 0.0186(5)
S5 0.0874(7) 0.0418(6) 0.0933(8) -0.0310(6) -0.0230(6) 0.0112(5)
S10 0.0796(7) 0.0437(6) 0.1096(10) -0.0302(6) -0.0152(7) 0.0141(5)
Br1A 0.0740(7) 0.0785(9) 0.1304(11) -0.0318(8) 0.0073(7) -0.0096(5)
O5 0.0717(18) 0.083(2) 0.0711(19) -0.0430(16) -0.0057(15) -0.0068(15)
O6 0.082(2) 0.073(2) 0.068(2) -0.0205(16) -0.0214(16) 0.0109(16)
O4 0.0768(19) 0.090(2) 0.078(2) -0.0356(18) -0.0150(17) 0.0137(17)
O1 0.0740(19) 0.098(2) 0.082(2) -0.0326(19) -0.0142(17) 0.0077(17)
N1 0.061(2) 0.071(2) 0.064(2) -0.0293(18) -0.0142(17) 0.0032(17)
O3 0.087(2) 0.106(3) 0.072(2) -0.0278(19) -0.0286(18) 0.023(2)
O2 0.109(3) 0.146(3) 0.074(2) -0.060(2) -0.0230(19) 0.042(2)
C19 0.0482(19) 0.0413(19) 0.056(2) -0.0224(17) -0.0072(16) 0.0047(15)
C15 0.0477(18) 0.0358(18) 0.053(2) -0.0180(16) -0.0077(16) -0.0038(15)
C16 0.0460(18) 0.0379(18) 0.055(2) -0.0196(16) -0.0065(16) 0.0028(15)
C18 0.051(2) 0.041(2) 0.065(2) -0.0230(18) -0.0121(18) 0.0080(16)
C20 0.057(2) 0.041(2) 0.068(3) -0.0177(19) -0.0037(19) 0.0055(17)
C17 0.053(2) 0.043(2) 0.054(2) -0.0170(17) -0.0052(17) 0.0018(16)
C10 0.091(3) 0.076(3) 0.086(3) -0.047(3) 0.008(3) -0.015(3)
C8 0.071(3) 0.088(4) 0.106(4) -0.026(3) -0.035(3) 0.023(3)
C11 0.081(3) 0.112(4) 0.064(3) -0.045(3) 0.000(2) -0.024(3)
C12 0.092(3) 0.102(4) 0.059(3) -0.027(3) -0.014(2) -0.019(3)
C9 0.081(3) 0.083(3) 0.105(4) -0.047(3) 0.000(3) 0.009(3)
C14 0.081(3) 0.086(4) 0.109(4) -0.040(3) -0.041(3) 0.028(3)
C3 0.090(4) 0.096(4) 0.096(4) -0.039(3) 0.001(3) 0.015(3)
C13 0.123(4) 0.081(4) 0.087(4) -0.021(3) -0.049(3) 0.022(3)
C7 0.082(3) 0.087(4) 0.083(3) -0.022(3) -0.036(3) 0.006(3)
C4 0.105(4) 0.137(5) 0.100(4) -0.068(4) -0.002(3) 0.017(4)
C6 0.117(4) 0.157(6) 0.057(3) -0.040(4) -0.038(3) 0.026(4)
C5 0.144(6) 0.205(8) 0.084(4) -0.072(5) -0.045(4) 0.048(6)
C1A 0.139(16) 0.149(15) 0.098(13) -0.062(14) -0.029(13) -0.038(12)
C1 0.161(14) 0.127(10) 0.144(16) -0.031(12) -0.021(15) -0.074(10)
Br1B 0.063(2) 0.109(3) 0.105(3) -0.041(3) -0.0268(18) -0.0007(18)
Br1 0.110(3) 0.171(4) 0.155(4) -0.068(3) 0.033(3) 0.005(3)
C2 0.144(14) 0.116(9) 0.130(12) 0.021(7) -0.069(10) -0.070(9)
C2A 0.088(14) 0.31(3) 0.27(3) -0.26(3) 0.036(16) -0.013(16)

loop_
_atom_type_symbol
_atom_type_description
_atom_type_scat_dispersion_real
_atom_type_scat_dispersion_imag
_atom_type_scat_source
C C 0.0033 0.0016 'International Tables Vol C Tables 4.2.6.8 and 6.1.1.4'
H H 0.0000 0.0000 'International Tables Vol C Tables 4.2.6.8 and 6.1.1.4'
Br Br -0.2901 2.4595 'International Tables Vol C Tables 4.2.6.8 and 6.1.1.4'
N N 0.0061 0.0033 'International Tables Vol C Tables 4.2.6.8 and 6.1.1.4'
Ni Ni 0.3393 1.1124 'International Tables Vol C Tables 4.2.6.8 and 6.1.1.4'
O O 0.0106 0.0060 'International Tables Vol C Tables 4.2.6.8 and 6.1.1.4'
S S 0.1246 0.1234 'International Tables Vol C Tables 4.2.6.8 and 6.1.1.4'

loop_
_geom_angle_atom_site_label_1
_geom_angle_atom_site_label_2
_geom_angle_atom_site_label_3
_geom_angle
_geom_angle_site_symmetry_1
_geom_angle_site_symmetry_3
_geom_angle_publ_flag
S2 Ni1 S1 93.11(3) . . ?
S2 Ni1 S6 176.02(5) . . ?
S7 Ni1 S1 176.11(4) . . ?
S7 Ni1 S2 85.66(4) . . ?
S7 Ni1 S6 92.88(4) . . ?
S6 Ni1 S1 88.58(4) . . ?
C15 S1 Ni1 101.70(11) . . ?
C17 S3 C15 97.07(16) . . ?
C20 S9 C19 97.14(17) . . ?
C17 S4 C16 97.15(16) . . ?
C16 S2 Ni1 102.16(12) . . ?
C19 S7 Ni1 102.43(12) . . ?
C18 S6 Ni1 101.90(12) . . ?
C20 S8 C18 97.43(17) . . ?
C11 O5 C10 112.8(3) . . ?
C13 O6 C12 114.8(4) . . ?
C8 O4 C9 116.1(4) . . ?
C14 O1 C3 112.1(4) . . ?
H1BD N1 H1BE 109.5 . . ?
H1BD N1 H1BF 109.5 . . ?
H1BE N1 H1BF 109.5 . . ?
H1AA N1 H1AB 109.5 . . ?
H1AA N1 H1AC 109.5 . . ?
H1AB N1 H1AC 109.5 . . ?
C1A N1 H1BD 109.5 . . ?
C1A N1 H1BE 109.5 . . ?
C1A N1 H1BF 109.5 . . ?
C1 N1 H1AA 109.5 . . ?
C1 N1 H1AB 109.5 . . ?
C1 N1 H1AC 109.5 . . ?
C7 O3 C6 114.3(4) . . ?
C5 O2 C4 117.2(4) . . ?
S7 C19 S9 121.8(2) . . ?
C18 C19 S9 116.3(2) . . ?
C18 C19 S7 121.9(3) . . ?
S1 C15 S3 122.57(19) . . ?
C16 C15 S1 121.9(2) . . ?
C16 C15 S3 115.5(2) . . ?
S2 C16 S4 122.0(2) . . ?
C15 C16 S4 116.9(2) . . ?
C15 C16 S2 121.1(2) . . ?
S6 C18 S8 123.3(2) . . ?
C19 C18 S6 120.9(3) . . ?
C19 C18 S8 115.8(3) . . ?
S9 C20 S8 113.29(19) . . ?
S10 C20 S9 123.2(2) . . ?
S10 C20 S8 123.5(2) . . ?
S4 C17 S3 113.46(19) . . ?
S5 C17 S3 123.8(2) . . ?
S5 C17 S4 122.8(2) . . ?
O5 C10 H10A 109.6 . . ?
O5 C10 H10B 109.6 . . ?
O5 C10 C9 110.1(4) . . ?
H10A C10 H10B 108.2 . . ?
C9 C10 H10A 109.6 . . ?
C9 C10 H10B 109.6 . . ?
O4 C8 H8A 109.4 . . ?
O4 C8 H8B 109.4 . . ?
O4 C8 C7 111.0(4) . . ?
H8A C8 H8B 108.0 . . ?
C7 C8 H8A 109.4 . . ?
C7 C8 H8B 109.4 . . ?
O5 C11 H11A 109.7 . . ?
O5 C11 H11B 109.7 . . ?
O5 C11 C12 109.6(4) . . ?
H11A C11 H11B 108.2 . . ?
C12 C11 H11A 109.7 . . ?
C12 C11 H11B 109.7 . . ?
O6 C12 C11 108.5(4) . . ?
O6 C12 H12A 110.0 . . ?
O6 C12 H12B 110.0 . . ?
C11 C12 H12A 110.0 . . ?
C11 C12 H12B 110.0 . . ?
H12A C12 H12B 108.4 . . ?
O4 C9 C10 108.2(4) . . ?
O4 C9 H9A 110.0 . . ?
O4 C9 H9B 110.0 . . ?
C10 C9 H9A 110.0 . . ?
C10 C9 H9B 110.0 . . ?
H9A C9 H9B 108.4 . . ?
O1 C14 H14A 109.7 . . ?
O1 C14 H14B 109.7 . . ?
O1 C14 C13 109.6(4) . . ?
H14A C14 H14B 108.2 . . ?
C13 C14 H14A 109.7 . . ?
C13 C14 H14B 109.7 . . ?
O1 C3 H3A 109.6 . . ?
O1 C3 H3B 109.6 . . ?
O1 C3 C4 110.3(5) . . ?
H3A C3 H3B 108.1 . . ?
C4 C3 H3A 109.6 . . ?
C4 C3 H3B 109.6 . . ?
O6 C13 C14 108.7(4) . . ?
O6 C13 H13A 109.9 . . ?
O6 C13 H13B 109.9 . . ?
C14 C13 H13A 109.9 . . ?
C14 C13 H13B 109.9 . . ?
H13A C13 H13B 108.3 . . ?
O3 C7 C8 112.1(4) . . ?
O3 C7 H7A 109.2 . . ?
O3 C7 H7B 109.2 . . ?
C8 C7 H7A 109.2 . . ?
C8 C7 H7B 109.2 . . ?
H7A C7 H7B 107.9 . . ?
O2 C4 C3 111.9(5) . . ?
O2 C4 H4A 109.2 . . ?
O2 C4 H4B 109.2 . . ?
C3 C4 H4A 109.2 . . ?
C3 C4 H4B 109.2 . . ?
H4A C4 H4B 107.9 . . ?
O3 C6 H6A 109.1 . . ?
O3 C6 H6B 109.1 . . ?
O3 C6 C5 112.5(5) . . ?
H6A C6 H6B 107.8 . . ?
C5 C6 H6A 109.1 . . ?
C5 C6 H6B 109.1 . . ?
O2 C5 C6 114.1(5) . . ?
O2 C5 H5A 108.7 . . ?
O2 C5 H5B 108.7 . . ?
C6 C5 H5A 108.7 . . ?
C6 C5 H5B 108.7 . . ?
H5A C5 H5B 107.6 . . ?
N1 C1A H1AD 105.1 . . ?
N1 C1A H1AE 105.1 . . ?
H1AD C1A H1AE 105.9 . . ?
C2A C1A N1 129(2) . . ?
C2A C1A H1AD 105.1 . . ?
C2A C1A H1AE 105.1 . . ?
N1 C1 H1A 105.4 . . ?
N1 C1 H1B 105.4 . . ?
H1A C1 H1B 106.0 . . ?
C2 C1 N1 127.5(16) . . ?
C2 C1 H1A 105.4 . . ?
C2 C1 H1B 105.4 . . ?
C1 C2 Br1 109.5(14) . . ?
C1 C2 H2A 109.8 . . ?
C1 C2 H2B 109.8 . . ?
Br1 C2 H2A 109.8 . . ?
Br1 C2 H2B 109.8 . . ?
H2A C2 H2B 108.2 . . ?
C1A C2A Br1B 117.0(17) . . ?
C1A C2A H2AA 108.0 . . ?
C1A C2A H2AB 108.0 . . ?
Br1B C2A H2AA 108.0 . . ?
Br1B C2A H2AB 108.0 . . ?
H2AA C2A H2AB 107.3 . . ?

loop_
_geom_bond_atom_site_label_1
_geom_bond_atom_site_label_2
_geom_bond_distance
_geom_bond_site_symmetry_2
_geom_bond_publ_flag
Ni1 S1 2.1712(10) . ?
Ni1 S2 2.1592(10) . ?
Ni1 S7 2.1547(10) . ?
Ni1 S6 2.1700(10) . ?
S1 C15 1.717(3) . ?
S3 C15 1.751(3) . ?
S3 C17 1.730(3) . ?
S9 C19 1.752(3) . ?
S9 C20 1.713(4) . ?
S4 C16 1.738(3) . ?
S4 C17 1.718(4) . ?
S2 C16 1.723(3) . ?
S7 C19 1.706(3) . ?
S6 C18 1.724(4) . ?
S8 C18 1.737(3) . ?
S8 C20 1.736(4) . ?
S5 C17 1.653(3) . ?
S10 C20 1.650(4) . ?
O5 C10 1.422(5) . ?
O5 C11 1.415(5) . ?
O6 C12 1.413(5) . ?
O6 C13 1.408(5) . ?
O4 C8 1.377(5) . ?
O4 C9 1.418(5) . ?
O1 C14 1.406(5) . ?
O1 C3 1.417(6) . ?
N1 H1BD 0.8900 . ?
N1 H1BE 0.8900 . ?
N1 H1BF 0.8900 . ?
N1 H1AA 0.8900 . ?
N1 H1AB 0.8900 . ?
N1 H1AC 0.8900 . ?
N1 C1A 1.55(3) . ?
N1 C1 1.449(18) . ?
O3 C7 1.383(5) . ?
O3 C6 1.411(6) . ?
O2 C4 1.404(6) . ?
O2 C5 1.372(6) . ?
C19 C18 1.348(5) . ?
C15 C16 1.345(4) . ?
C10 H10A 0.9700 . ?
C10 H10B 0.9700 . ?
C10 C9 1.466(6) . ?
C8 H8A 0.9700 . ?
C8 H8B 0.9700 . ?
C8 C7 1.455(7) . ?
C11 H11A 0.9700 . ?
C11 H11B 0.9700 . ?
C11 C12 1.478(6) . ?
C12 H12A 0.9700 . ?
C12 H12B 0.9700 . ?
C9 H9A 0.9700 . ?
C9 H9B 0.9700 . ?
C14 H14A 0.9700 . ?
C14 H14B 0.9700 . ?
C14 C13 1.484(7) . ?
C3 H3A 0.9700 . ?
C3 H3B 0.9700 . ?
C3 C4 1.427(7) . ?
C13 H13A 0.9700 . ?
C13 H13B 0.9700 . ?
C7 H7A 0.9700 . ?
C7 H7B 0.9700 . ?
C4 H4A 0.9700 . ?
C4 H4B 0.9700 . ?
C6 H6A 0.9700 . ?
C6 H6B 0.9700 . ?
C6 C5 1.435(8) . ?
C5 H5A 0.9700 . ?
C5 H5B 0.9700 . ?
C1A H1AD 0.9700 . ?
C1A H1AE 0.9700 . ?
C1A C2A 1.23(3) . ?
C1 H1A 0.9700 . ?
C1 H1B 0.9700 . ?
C1 C2 1.28(2) . ?
Br1B C2A 1.74(2) . ?
Br1 C2 1.701(18) . ?
C2 H2A 0.9700 . ?
C2 H2B 0.9700 . ?
C2A H2AA 0.9700 . ?
C2A H2AB 0.9700 . ?

loop_
_geom_torsion_atom_site_label_1
_geom_torsion_atom_site_label_2
_geom_torsion_atom_site_label_3
_geom_torsion_atom_site_label_4
_geom_torsion
_geom_torsion_site_symmetry_1
_geom_torsion_site_symmetry_2
_geom_torsion_site_symmetry_3
_geom_torsion_site_symmetry_4
_geom_torsion_publ_flag
Ni1 S1 C15 S3 178.58(18) . . . . ?
Ni1 S1 C15 C16 1.4(3) . . . . ?
Ni1 S2 C16 S4 -178.73(18) . . . . ?
Ni1 S2 C16 C15 0.6(3) . . . . ?
Ni1 S7 C19 S9 178.59(19) . . . . ?
Ni1 S7 C19 C18 -1.4(3) . . . . ?
Ni1 S6 C18 S8 -179.8(2) . . . . ?
Ni1 S6 C18 C19 0.3(3) . . . . ?
S1 C15 C16 S4 177.95(19) . . . . ?
S1 C15 C16 S2 -1.4(5) . . . . ?
S3 C15 C16 S4 0.5(4) . . . . ?
S3 C15 C16 S2 -178.78(18) . . . . ?
S9 C19 C18 S6 -179.2(2) . . . . ?
S9 C19 C18 S8 0.9(4) . . . . ?
S7 C19 C18 S6 0.8(5) . . . . ?
S7 C19 C18 S8 -179.2(2) . . . . ?
O5 C10 C9 O4 -66.5(5) . . . . ?
O5 C11 C12 O6 62.9(5) . . . . ?
O4 C8 C7 O3 51.5(6) . . . . ?
O1 C14 C13 O6 -65.1(6) . . . . ?
O1 C3 C4 O2 64.1(7) . . . . ?
N1 C1A C2A Br1B 79(2) . . . . ?
N1 C1 C2 Br1 -94(2) . . . . ?
O3 C6 C5 O2 -55.0(8) . . . . ?
C19 S9 C20 S8 0.0(2) . . . . ?
C19 S9 C20 S10 -179.7(3) . . . . ?
C15 S3 C17 S4 -0.7(2) . . . . ?
C15 S3 C17 S5 179.4(2) . . . . ?
C16 S4 C17 S3 0.9(2) . . . . ?
C16 S4 C17 S5 -179.2(2) . . . . ?
C18 S8 C20 S9 0.3(3) . . . . ?
C18 S8 C20 S10 -179.9(3) . . . . ?
C20 S9 C19 S7 179.5(2) . . . . ?
C20 S9 C19 C18 -0.5(3) . . . . ?
C20 S8 C18 S6 179.3(3) . . . . ?
C20 S8 C18 C19 -0.7(3) . . . . ?
C17 S3 C15 S1 -177.3(2) . . . . ?
C17 S3 C15 C16 0.1(3) . . . . ?
C17 S4 C16 S2 178.4(2) . . . . ?
C17 S4 C16 C15 -0.9(3) . . . . ?
C10 O5 C11 C12 -178.5(4) . . . . ?
C8 O4 C9 C10 -171.6(4) . . . . ?
C11 O5 C10 C9 -174.0(4) . . . . ?
C12 O6 C13 C14 -169.0(4) . . . . ?
C9 O4 C8 C7 171.8(4) . . . . ?
C14 O1 C3 C4 -177.7(5) . . . . ?
C3 O1 C14 C13 170.7(4) . . . . ?
C13 O6 C12 C11 171.5(4) . . . . ?
C7 O3 C6 C5 -176.6(5) . . . . ?
C4 O2 C5 C6 -170.9(5) . . . . ?
C6 O3 C7 C8 -172.8(5) . . . . ?
C5 O2 C4 C3 168.9(6) . . . . ?
